data_2013774
loop_
_publ_author_name
'Choudhury, A. R'
'Nagarajan, K.'
'Guru Row, T. N.'

_publ_section_title
;
 An analysis of C---H&#x00B7;&#x00B7;&#x00B7;O and
 C---H&#x00B7;&#x00B7;&#x00B7;\p interactions in three substituted
 4-ketotetrahydroindoles
;
_journal_issue 3
_journal_name_full 'Acta Crystallographica Section C'
_journal_page_first o219
_journal_page_last o222
_journal_paper_doi 10.1107/S0108270104002707
_journal_volume 60
_journal_year 2004
_chemical_formula_iupac 'C22 H21 N O'
_chemical_formula_moiety 'C22 H21 N O'
_chemical_formula_sum 'C22 H21 N O'
_chemical_formula_weight 315.40
_chemical_melting_point 482
_chemical_name_systematic
;
6,6-dimethyl-1,2-diphenyl-4,5,6,7-tetrahydro-1H-indol-4-one
;
_space_group_IT_number 2
_symmetry_cell_setting triclinic
_symmetry_space_group_name_Hall '-P 1'
_symmetry_space_group_name_H-M 'P -1'
_atom_sites_solution_hydrogens geom
_atom_sites_solution_primary direct
_atom_sites_solution_secondary difmap
_cell_angle_alpha 81.362(9)
_cell_angle_beta 65.691(7)
_cell_angle_gamma 77.999(8)
_cell_formula_units_Z 2
_cell_length_a 9.315(5)
_cell_length_b 9.793(5)
_cell_length_c 11.048(6)
_cell_measurement_reflns_used 985
_cell_measurement_temperature 293(2)
_cell_measurement_theta_max 24.20
_cell_measurement_theta_min 2.35
_cell_volume 896.0(8)
_computing_cell_refinement SMART
_computing_data_collection 'SMART (Bruker, 2000)'
_computing_data_reduction 'SAINT (Bruker, 2000)'
_computing_molecular_graphics
;
ORTEP-3 for Windows (Farrugia, 1997), CAMERON (Watkin et al., 1993) and
PLATON (Spek 2003)
;
_computing_publication_material 'WinGx (Farrugia, 1999) and PLATON'
_computing_structure_refinement 'SHELXL97 (Sheldrick, 1997)'
_computing_structure_solution 'SIR92 (Altomare et al., 1993)'
_diffrn_ambient_temperature 273(2)
_diffrn_measured_fraction_theta_full 0.992
_diffrn_measured_fraction_theta_max 0.992
_diffrn_measurement_device_type 'Bruker SMART CCD area-detector'
_diffrn_measurement_method '\f and \w'
_diffrn_radiation_monochromator graphite
_diffrn_radiation_source 'sealed tube'
_diffrn_radiation_type MoK\a
_diffrn_radiation_wavelength 0.71073
_diffrn_reflns_av_R_equivalents 0.0138
_diffrn_reflns_av_sigmaI/netI 0.0205
_diffrn_reflns_limit_h_max 11
_diffrn_reflns_limit_h_min -11
_diffrn_reflns_limit_k_max 11
_diffrn_reflns_limit_k_min -11
_diffrn_reflns_limit_l_max 13
_diffrn_reflns_limit_l_min -12
_diffrn_reflns_number 7395
_diffrn_reflns_reduction_process ' ?'
_diffrn_reflns_theta_full 25.35
_diffrn_reflns_theta_max 25.35
_diffrn_reflns_theta_min 2.03
_exptl_absorpt_coefficient_mu 0.071
_exptl_absorpt_correction_T_max 0.986
_exptl_absorpt_correction_T_min 0.946
_exptl_absorpt_correction_type multi-scan
_exptl_absorpt_process_details '(SADABS; Sheldrick, 1996)'
_exptl_crystal_colour colourless
_exptl_crystal_density_diffrn 1.169
_exptl_crystal_density_meas ?
_exptl_crystal_density_method 'not measured'
_exptl_crystal_description block
_exptl_crystal_F_000 336
_exptl_crystal_size_max 0.35
_exptl_crystal_size_mid 0.30
_exptl_crystal_size_min 0.20
_refine_diff_density_max 0.129
_refine_diff_density_min -0.170
_refine_ls_extinction_method none
_refine_ls_goodness_of_fit_ref 1.035
_refine_ls_hydrogen_treatment refall
_refine_ls_matrix_type full
_refine_ls_number_parameters 301
_refine_ls_number_reflns 3259
_refine_ls_number_restraints 0
_refine_ls_restrained_S_all 1.035
_refine_ls_R_factor_all 0.0522
_refine_ls_R_factor_gt 0.0397
_refine_ls_shift/su_max 0.000
_refine_ls_shift/su_mean 0.000
_refine_ls_structure_factor_coef Fsqd
_refine_ls_weighting_details 'calc w = 1/[\s^2^(Fo^2^)+(0.0528P)^2^+0.121P] where P=(Fo^2^+2Fc^2^)/3'
_refine_ls_weighting_scheme calc
_refine_ls_wR_factor_gt 0.0964
_refine_ls_wR_factor_ref 0.1042
_reflns_number_gt 2604
_reflns_number_total 3259
_reflns_threshold_expression I>2\s(I)
_cod_data_source_file fg1731.cif
_cod_data_source_block III
_cod_depositor_comments
;
The following automatic conversions were performed:
'_symmetry_cell_setting' value 'Triclinic' changed to 'triclinic'
according to '/home/saulius/struct/CIF-dictionaries/cif_core.dic'
dictionary named 'cif_core.dic' version 2.4.1 from 2010-06-29.

Automatic conversion script
Id: cif_fix_enum 1527 2010-12-29 10:47:43Z saulius 

The following automatic conversions were performed:

'_symmetry_cell_setting' value 'Triclinic' changed to 'triclinic'
according to /home/saulius/struct/CIF-dictionaries/cif_core.dic
dictionary named 'cif_core.dic' version 2.4.1 from 2010-06-29.

Automatic conversion script
Id: cif_fix_values 1715 2011-07-08 13:25:40Z adriana 

The following automatic conversions were performed:

'_exptl_crystal_density_meas' value 'not measured' was changed to '?'
- the value is perceived as not measured.

Automatic conversion script
Id: cif_fix_values 3008 2015-01-20 13:52:24Z robertas 
;
_cod_database_code 2013774
_cod_database_fobs_code 2013774

loop_
_symmetry_equiv_pos_as_xyz
x,y,z
-x,-y,-z

loop_
_atom_site_label
_atom_site_fract_x
_atom_site_fract_y
_atom_site_fract_z
_atom_site_U_iso_or_equiv
_atom_site_adp_type
_atom_site_calc_flag
_atom_site_refinement_flags
_atom_site_occupancy
_atom_site_disorder_assembly
_atom_site_disorder_group
_atom_site_type_symbol
N1 0.28072(13) 0.23798(11) 0.69871(10) 0.0393(3) Uani d . 1 . . N
O1 0.49380(13) 0.19296(13) 0.25063(10) 0.0642(3) Uani d . 1 . . O
C1 0.15640(15) 0.26748(14) 0.65309(13) 0.0394(3) Uani d . 1 . . C
C2 0.22397(16) 0.25684(15) 0.51884(13) 0.0420(3) Uani d . 1 . . C
C3 0.51835(16) 0.19015(15) 0.35162(13) 0.0431(3) Uani d . 1 . . C
C4 0.68424(17) 0.14790(18) 0.35118(15) 0.0487(4) Uani d . 1 . . C
C5 0.71311(16) 0.21092(15) 0.45697(14) 0.0457(3) Uani d . 1 . . C
C6 0.58507(17) 0.17938(17) 0.59576(15) 0.0455(3) Uani d . 1 . . C
C7 0.42332(15) 0.21093(14) 0.59246(13) 0.0384(3) Uani d . 1 . . C
C8 0.39170(15) 0.22049(14) 0.48016(13) 0.0394(3) Uani d . 1 . . C
C9 0.26477(16) 0.24451(14) 0.83309(12) 0.0403(3) Uani d . 1 . . C
C10 0.20043(18) 0.36894(16) 0.89371(15) 0.0489(4) Uani d . 1 . . C
C11 0.1867(2) 0.37528(19) 1.02188(16) 0.0562(4) Uani d . 1 . . C
C12 0.2375(2) 0.2583(2) 1.08890(16) 0.0605(5) Uani d . 1 . . C
C13 0.3022(2) 0.1343(2) 1.02774(16) 0.0649(5) Uani d . 1 . . C
C14 0.3162(2) 0.12617(17) 0.89933(15) 0.0547(4) Uani d . 1 . . C
C15 -0.01448(16) 0.29904(15) 0.73970(13) 0.0424(3) Uani d . 1 . . C
C16 -0.11164(17) 0.40663(17) 0.69814(15) 0.0508(4) Uani d . 1 . . C
C17 -0.27475(19) 0.4344(2) 0.77108(19) 0.0637(5) Uani d . 1 . . C
C18 -0.3431(2) 0.3564(2) 0.8878(2) 0.0696(5) Uani d . 1 . . C
C19 -0.2492(2) 0.2513(2) 0.93185(19) 0.0705(5) Uani d . 1 . . C
C20 -0.0853(2) 0.22134(18) 0.85879(16) 0.0584(4) Uani d . 1 . . C
C21 0.8764(2) 0.1419(2) 0.4570(2) 0.0680(5) Uani d . 1 . . C
C22 0.7097(3) 0.36887(19) 0.4255(2) 0.0652(5) Uani d . 1 . . C
H2 0.1666(17) 0.2680(14) 0.4612(14) 0.045(4) Uiso d . 1 . . H
H4A 0.761(2) 0.1727(17) 0.2616(18) 0.066(5) Uiso d . 1 . . H
H4B 0.701(2) 0.0449(19) 0.3678(16) 0.067(5) Uiso d . 1 . . H
H6A 0.6068(17) 0.0805(17) 0.6255(14) 0.050(4) Uiso d . 1 . . H
H6B 0.5899(18) 0.2307(16) 0.6634(16) 0.054(4) Uiso d . 1 . . H
H10 0.165(2) 0.4500(18) 0.8462(16) 0.065(5) Uiso d . 1 . . H
H11 0.143(2) 0.463(2) 1.0643(17) 0.072(5) Uiso d . 1 . . H
H12 0.230(2) 0.2643(18) 1.1758(18) 0.072(5) Uiso d . 1 . . H
H13 0.337(2) 0.050(2) 1.0744(19) 0.086(6) Uiso d . 1 . . H
H14 0.361(2) 0.039(2) 0.8553(18) 0.071(5) Uiso d . 1 . . H
H16 -0.061(2) 0.4652(18) 0.6129(17) 0.067(5) Uiso d . 1 . . H
H17 -0.342(2) 0.513(2) 0.7411(19) 0.085(6) Uiso d . 1 . . H
H18 -0.457(3) 0.377(2) 0.938(2) 0.093(6) Uiso d . 1 . . H
H19 -0.288(2) 0.198(2) 1.012(2) 0.090(6) Uiso d . 1 . . H
H20 -0.018(2) 0.1455(18) 0.8871(16) 0.060(5) Uiso d . 1 . . H
H21A 0.723(2) 0.416(2) 0.494(2) 0.091(7) Uiso d . 1 . . H
H21B 0.609(2) 0.417(2) 0.4139(17) 0.075(5) Uiso d . 1 . . H
H21C 0.800(3) 0.386(2) 0.337(2) 0.095(7) Uiso d . 1 . . H
H22A 0.960(3) 0.158(2) 0.369(2) 0.099(7) Uiso d . 1 . . H
H22B 0.880(2) 0.034(2) 0.478(2) 0.092(6) Uiso d . 1 . . H
H22C 0.896(2) 0.178(2) 0.528(2) 0.089(6) Uiso d . 1 . . H

loop_
_atom_site_aniso_label
_atom_site_aniso_U_11
_atom_site_aniso_U_22
_atom_site_aniso_U_33
_atom_site_aniso_U_12
_atom_site_aniso_U_13
_atom_site_aniso_U_23
N1 0.0375(6) 0.0475(7) 0.0306(6) -0.0048(5) -0.0117(5) -0.0048(5)
O1 0.0511(6) 0.1027(9) 0.0342(6) -0.0018(6) -0.0143(5) -0.0137(5)
C1 0.0350(7) 0.0462(8) 0.0361(7) -0.0062(6) -0.0129(6) -0.0038(6)
C2 0.0366(7) 0.0553(9) 0.0346(7) -0.0062(6) -0.0149(6) -0.0040(6)
C3 0.0418(8) 0.0486(8) 0.0354(8) -0.0058(6) -0.0119(6) -0.0049(6)
C4 0.0379(8) 0.0564(10) 0.0429(9) -0.0015(7) -0.0083(7) -0.0086(7)
C5 0.0350(7) 0.0514(8) 0.0482(8) -0.0049(6) -0.0145(6) -0.0048(6)
C6 0.0424(8) 0.0537(9) 0.0432(8) -0.0059(6) -0.0208(7) -0.0029(7)
C7 0.0365(7) 0.0424(7) 0.0347(7) -0.0059(5) -0.0125(6) -0.0032(5)
C8 0.0362(7) 0.0471(8) 0.0325(7) -0.0059(6) -0.0112(6) -0.0040(5)
C9 0.0398(7) 0.0484(8) 0.0317(7) -0.0076(6) -0.0124(6) -0.0041(6)
C10 0.0519(9) 0.0498(9) 0.0447(8) -0.0034(7) -0.0198(7) -0.0065(7)
C11 0.0569(10) 0.0655(11) 0.0468(9) -0.0026(8) -0.0187(8) -0.0215(8)
C12 0.0609(10) 0.0862(13) 0.0355(8) -0.0107(9) -0.0186(8) -0.0107(8)
C13 0.0783(12) 0.0709(12) 0.0437(9) -0.0018(9) -0.0295(9) 0.0032(8)
C14 0.0690(10) 0.0510(9) 0.0409(8) -0.0006(8) -0.0222(8) -0.0052(7)
C15 0.0378(7) 0.0510(8) 0.0368(7) -0.0095(6) -0.0099(6) -0.0100(6)
C16 0.0421(8) 0.0638(10) 0.0440(9) -0.0036(7) -0.0145(7) -0.0104(7)
C17 0.0430(9) 0.0809(12) 0.0659(11) 0.0009(8) -0.0189(8) -0.0243(9)
C18 0.0384(9) 0.0863(13) 0.0745(13) -0.0114(9) -0.0033(9) -0.0321(10)
C19 0.0604(11) 0.0804(13) 0.0532(11) -0.0303(10) 0.0051(9) -0.0086(9)
C20 0.0526(9) 0.0614(10) 0.0500(9) -0.0139(8) -0.0083(8) 0.0005(8)
C21 0.0403(9) 0.0882(15) 0.0744(13) -0.0021(9) -0.0237(9) -0.0108(11)
C22 0.0676(12) 0.0571(10) 0.0710(13) -0.0197(9) -0.0248(10) 0.0015(9)

loop_
_atom_type_symbol
_atom_type_description
_atom_type_scat_dispersion_real
_atom_type_scat_dispersion_imag
_atom_type_scat_source
O O 0.0106 0.0060 'International Tables Vol C Tables 4.2.6.8 and 6.1.1.4'
N N 0.0061 0.0033 'International Tables Vol C Tables 4.2.6.8 and 6.1.1.4'
H H 0.0000 0.0000 'International Tables Vol C Tables 4.2.6.8 and 6.1.1.4'
C C 0.0033 0.0016 'International Tables Vol C Tables 4.2.6.8 and 6.1.1.4'

loop_
_geom_angle_atom_site_label_1
_geom_angle_atom_site_label_2
_geom_angle_atom_site_label_3
_geom_angle
C7 N1 C1 108.99(11)
C7 N1 C9 124.53(11)
C1 N1 C9 126.34(11)
C2 C1 N1 107.35(12)
C2 C1 C15 128.18(12)
N1 C1 C15 124.44(12)
C1 C2 C8 107.92(12)
C1 C2 H2 125.7(9)
C8 C2 H2 126.4(9)
O1 C3 C8 122.93(13)
O1 C3 C4 121.66(13)
C8 C3 C4 115.36(12)
C3 C4 C5 115.46(12)
C3 C4 H4A 107.9(10)
C5 C4 H4A 110.2(10)
C3 C4 H4B 106.3(10)
C5 C4 H4B 108.0(10)
H4A C4 H4B 108.7(14)
C22 C5 C21 109.51(15)
C22 C5 C4 110.08(14)
C21 C5 C4 108.92(14)
C22 C5 C6 110.67(14)
C21 C5 C6 108.03(14)
C4 C5 C6 109.59(13)
C7 C6 C5 110.56(12)
C7 C6 H6A 109.4(9)
C5 C6 H6A 110.0(9)
C7 C6 H6B 111.1(9)
C5 C6 H6B 111.4(9)
H6A C6 H6B 104.2(12)
N1 C7 C8 107.92(12)
N1 C7 C6 126.65(12)
C8 C7 C6 125.42(12)
C7 C8 C2 107.81(12)
C7 C8 C3 121.25(13)
C2 C8 C3 130.89(13)
C10 C9 C14 120.72(14)
C10 C9 N1 119.78(12)
C14 C9 N1 119.49(13)
C11 C10 C9 119.68(15)
C11 C10 H10 120.9(10)
C9 C10 H10 119.5(10)
C12 C11 C10 120.19(16)
C12 C11 H11 120.0(10)
C10 C11 H11 119.8(10)
C11 C12 C13 119.92(16)
C11 C12 H12 119.6(11)
C13 C12 H12 120.4(11)
C12 C13 C14 120.55(16)
C12 C13 H13 120.9(12)
C14 C13 H13 118.6(12)
C9 C14 C13 118.94(16)
C9 C14 H14 119.7(10)
C13 C14 H14 121.3(10)
C20 C15 C16 118.15(14)
C20 C15 C1 122.82(14)
C16 C15 C1 118.95(13)
C17 C16 C15 121.34(16)
C17 C16 H16 119.7(10)
C15 C16 H16 119.0(10)
C18 C17 C16 119.88(18)
C18 C17 H17 119.7(11)
C16 C17 H17 120.3(12)
C17 C18 C19 119.79(17)
C17 C18 H18 119.1(12)
C19 C18 H18 121.1(12)
C18 C19 C20 120.91(18)
C18 C19 H19 123.8(13)
C20 C19 H19 115.2(13)
C15 C20 C19 119.92(17)
C15 C20 H20 118.2(10)
C19 C20 H20 121.8(10)
C5 C21 H22A 110.1(13)
C5 C21 H22B 109.9(11)
H22A C21 H22B 108.1(17)
C5 C21 H22C 110.6(12)
H22A C21 H22C 110.7(18)
H22B C21 H22C 107.4(16)
C5 C22 H21A 113.3(12)
C5 C22 H21B 112.2(11)
H21A C22 H21B 108.6(16)
C5 C22 H21C 108.6(12)
H21A C22 H21C 108.1(17)
H21B C22 H21C 105.7(15)

loop_
_geom_bond_atom_site_label_1
_geom_bond_atom_site_label_2
_geom_bond_site_symmetry_2
_geom_bond_distance
_geom_bond_publ_flag
N1 C7 . 1.3696(17) ?
N1 C1 . 1.4057(18) ?
N1 C9 . 1.4399(18) ?
O1 C3 . 1.2231(17) ?
C1 C2 . 1.363(2) ?
C1 C15 . 1.4747(19) ?
C2 C8 . 1.419(2) ?
C2 H2 . 0.968(15) ?
C3 C8 . 1.4486(19) ?
C3 C4 . 1.512(2) ?
C4 C5 . 1.537(2) ?
C4 H4A . 0.984(17) ?
C4 H4B . 0.989(18) ?
C5 C22 . 1.530(2) ?
C5 C21 . 1.530(2) ?
C5 C6 . 1.541(2) ?
C6 C7 . 1.488(2) ?
C6 H6A . 0.982(16) ?
C6 H6B . 0.982(17) ?
C7 C8 . 1.3745(19) ?
C9 C10 . 1.380(2) ?
C9 C14 . 1.383(2) ?
C10 C11 . 1.378(2) ?
C10 H10 . 0.963(16) ?
C11 C12 . 1.376(2) ?
C11 H11 . 0.974(19) ?
C12 C13 . 1.379(3) ?
C12 H12 . 0.945(18) ?
C13 C14 . 1.383(2) ?
C13 H13 . 0.97(2) ?
C14 H14 . 0.976(19) ?
C15 C20 . 1.392(2) ?
C15 C16 . 1.393(2) ?
C16 C17 . 1.385(2) ?
C16 H16 . 1.011(18) ?
C17 C18 . 1.372(3) ?
C17 H17 . 1.00(2) ?
C18 C19 . 1.374(3) ?
C18 H18 . 0.97(2) ?
C19 C20 . 1.392(3) ?
C19 H19 . 0.93(2) ?
C20 H20 . 0.970(17) ?
C21 H22A . 0.98(2) ?
C21 H22B . 1.05(2) ?
C21 H22C . 1.00(2) ?
C22 H21A . 1.01(2) ?
C22 H21B . 1.01(2) ?
C22 H21C . 1.01(2) ?

loop_
_geom_hbond_atom_site_label_D
_geom_hbond_atom_site_label_H
_geom_hbond_atom_site_label_A
_geom_hbond_site_symmetry_A
_geom_hbond_distance_DH
_geom_hbond_distance_HA
_geom_hbond_distance_DA
_geom_hbond_angle_DHA
_geom_hbond_publ_flag
C14 H14 O1 2_656 0.97(2) 2.57(2) 3.533(3) 173.0(10) yes
C19 H19 O1 1_456 0.93(2) 2.58(2) 3.389(3) 145(2) yes
C4 H4B Cg1 2_656 0.99(2) 2.74 3.723(3) 172 yes
C11 H11 Cg2 2_567 0.97(2) 2.75 3.620(3) 149 yes

loop_
_geom_torsion_atom_site_label_1
_geom_torsion_atom_site_label_2
_geom_torsion_atom_site_label_3
_geom_torsion_atom_site_label_4
_geom_torsion
_geom_torsion_publ_flag
C7 N1 C1 C2 0.61(15) ?
C9 N1 C1 C2 176.41(12) ?
C7 N1 C1 C15 178.82(12) ?
C9 N1 C1 C15 -5.4(2) yes
N1 C1 C2 C8 -0.02(15) ?
C15 C1 C2 C8 -178.14(13) ?
O1 C3 C4 C5 152.69(14) yes
C8 C3 C4 C5 -29.93(19) yes
C3 C4 C5 C22 -68.18(17) ?
C3 C4 C5 C21 171.73(14) ?
C3 C4 C5 C6 53.75(17) yes
C22 C5 C6 C7 74.74(17) ?
C21 C5 C6 C7 -165.38(14) ?
C4 C5 C6 C7 -46.84(17) yes
C1 N1 C7 C8 -0.96(15) ?
C9 N1 C7 C8 -176.85(11) yes
C1 N1 C7 C6 177.94(13) ?
C9 N1 C7 C6 2.0(2) ?
C5 C6 C7 N1 -158.14(13) ?
C5 C6 C7 C8 20.6(2) yes
N1 C7 C8 C2 0.94(15) ?
C6 C7 C8 C2 -177.98(13) ?
N1 C7 C8 C3 -176.76(12) ?
C6 C7 C8 C3 4.3(2) yes
C1 C2 C8 C7 -0.56(16) ?
C1 C2 C8 C3 176.83(14) ?
O1 C3 C8 C7 177.42(14) ?
C4 C3 C8 C7 0.08(19) yes
O1 C3 C8 C2 0.3(2) ?
C4 C3 C8 C2 -177.02(14) ?
C7 N1 C9 C10 115.85(15) yes
C1 N1 C9 C10 -59.32(18) ?
C7 N1 C9 C14 -63.29(18) ?
C1 N1 C9 C14 121.54(16) ?
C14 C9 C10 C11 -0.3(2) ?
N1 C9 C10 C11 -179.40(13) ?
C9 C10 C11 C12 0.3(2) ?
C10 C11 C12 C13 -0.1(3) ?
C11 C12 C13 C14 -0.2(3) ?
C10 C9 C14 C13 0.0(2) ?
N1 C9 C14 C13 179.14(14) ?
C12 C13 C14 C9 0.2(3) ?
C2 C1 C15 C20 132.34(17) ?
N1 C1 C15 C20 -45.5(2) ?
C2 C1 C15 C16 -44.4(2) ?
N1 C1 C15 C16 137.79(15) yes
C20 C15 C16 C17 -1.4(2) ?
C1 C15 C16 C17 175.52(14) ?
C15 C16 C17 C18 0.9(3) ?
C16 C17 C18 C19 0.2(3) ?
C17 C18 C19 C20 -0.8(3) ?
C16 C15 C20 C19 0.7(2) ?
C1 C15 C20 C19 -176.04(15) ?
C18 C19 C20 C15 0.4(3) ?

loop_
_cod_related_entry_id
_cod_related_entry_database
_cod_related_entry_code
1 ChemSpider 1020169
